data_1571358
loop_
_publ_author_name
'Li, Xing-Chi'
'Cheng, Ying'
'Wang, Xu-Dong'
'Tong, Shuo'
'Wang, Mei-Xiang'

_publ_section_title
;
 <i>De novo</i> synthesis of inherently chiral heteracalix[4]aromatics
 from enantioselective macrocyclization enabled by chiral phosphoric
 acid-catalyzed intramolecular S<sub>N</sub>Ar reaction.
;
_journal_issue 10
_journal_name_full 'Chemical science'
_journal_page_first 3610
_journal_page_last 3615
_journal_paper_doi 10.1039/d3sc06436k
_journal_volume 15
_journal_year 2024
_chemical_formula_moiety 'C40 H40 Br N9 O4'
_chemical_formula_sum 'C40 H40 Br N9 O4'
_chemical_formula_weight 790.72
_chemical_name_systematic lxc-200-3
_space_group_crystal_system triclinic
_space_group_IT_number 2
_space_group_name_Hall '-P 1'
_space_group_name_H-M_alt 'P -1'
_atom_sites_solution_hydrogens geom
_atom_sites_solution_primary dual
_audit_creation_date 2023-02-21
_audit_creation_method
;
Olex2 1.5
(compiled 2022.04.07 svn.rca3783a0 for OlexSys, GUI svn.r6498)
;
_audit_update_record
;
2023-10-27 deposited with the CCDC.	2024-01-25 downloaded from the CCDC.
;
_cell_angle_alpha 74.250(2)
_cell_angle_beta 73.2240(10)
_cell_angle_gamma 70.731(2)
_cell_formula_units_Z 2
_cell_length_a 11.19970(10)
_cell_length_b 11.6776(2)
_cell_length_c 15.8142(3)
_cell_measurement_reflns_used 62369
_cell_measurement_temperature 99.99(10)
_cell_measurement_theta_max 75.8410
_cell_measurement_theta_min 4.0710
_cell_volume 1833.45(6)
_computing_cell_refinement 'CrysAlisPro 1.171.41.123a (Rigaku OD, 2022)'
_computing_data_collection 'CrysAlisPro 1.171.41.123a (Rigaku OD, 2022)'
_computing_data_reduction 'CrysAlisPro 1.171.41.123a (Rigaku OD, 2022)'
_computing_molecular_graphics 'Olex2 1.5 (Dolomanov et al., 2009)'
_computing_publication_material 'Olex2 1.5 (Dolomanov et al., 2009)'
_computing_structure_refinement 'SHELXL 2018/3 (Sheldrick, 2015)'
_computing_structure_solution 'SHELXT 2018/2 (Sheldrick, 2018)'
_diffrn_ambient_environment N~2~
_diffrn_ambient_temperature 99.99(10)
_diffrn_detector 'Hybrid Pixel Array Detector'
_diffrn_detector_area_resol_mean 10.0000
_diffrn_detector_type HyPix
_diffrn_measured_fraction_theta_full 1.000
_diffrn_measured_fraction_theta_max 0.957
_diffrn_measurement_details
;
List of Runs (angles in degrees, time in seconds):

  # Type    Start    End  Width  t~exp~   \w     \q     \k     \f   Frames
#--------------------------------------------------------------------------
  1  \w     34.00 122.00   0.50    0.05    --   46.63  17.00 131.00  176
  2  \w     26.00 122.00   0.50    0.05    --   50.00  79.00  12.99  192
  3  \w     34.00 120.00   0.50    0.05    --   46.63  37.00   0.00  172
  4  \w     34.00 120.00   0.50    0.05    --   46.63  37.00-180.00  172
  5  \w     30.00 126.00   0.50    0.05    --   54.00  80.00 -51.56  192
  6  \w     48.00 143.00   0.50    0.05    --   70.00  75.00 -35.50  190
  7  \w     30.00 126.00   0.50    0.05    --   54.00  79.00  59.09  192
  8  \w     31.00 126.00   0.50    0.05    --   54.00  77.00  93.84  190
  9  \w     37.00 131.00   0.50    0.05    --   58.00  73.00 125.19  188
 10  \w     44.00 139.00   0.50    0.05    --   66.00  76.00  67.61  190
 11  \w     92.00 178.00   0.50    0.05    --  104.75  17.00 131.00  172
 12  \w     42.00 135.00   0.50    0.05    --   62.00  70.00  63.88  186
 13  \w     42.00 135.00   0.50    0.05    --   62.00  70.00  30.89  186
 14  \w     83.00 108.00   0.50    0.05    --  104.75 -77.00 -30.00   50
 15  \w     34.00  62.00   0.50    0.05    --  104.75 -61.00 -90.00   56
 16  \w     35.00  65.00   0.50    0.05    --  104.75 -77.00 -30.00   60
 17  \w     35.00  72.00   0.50    0.05    --  104.75 -61.00 -30.00   74
 18  \w     32.00  59.00   0.50    0.05    --  104.75 -77.00 150.00   54
 19  \w     82.00 108.00   0.50    0.05    --  104.75 -77.00 150.00   52
 20  \w     62.00 105.00   0.50    0.05    --  104.75 -77.00 120.00   86
 21  \w     33.00 106.00   0.50    0.05    --  104.75 -94.00  60.00  146
 22  \w     15.00  94.00   0.50    0.05    --   46.63-125.00  90.00  158
 23  \w     48.00  74.00   0.50    0.05    --  104.75-125.00 -60.00   52
 24  \w     32.00  57.00   0.50    0.05    --  104.75 -94.00 -60.00   50
 25  \w     78.00 107.00   0.50    0.05    --  104.75 -94.00 -30.00   58
 26  \w     90.00 117.00   0.50    0.05    --  104.75-125.00 -60.00   54
 27  \w     35.00 117.00   0.50    0.05    --  104.75-125.00-180.00  164
 28  \w     36.00 103.00   0.50    0.05    --  104.75 -94.00-120.00  134
 29  \w     68.00  97.00   0.50    0.05    --  104.75 -94.00 -60.00   58
 30  \w     32.00  64.00   0.50    0.05    --  104.75 -94.00 -30.00   64
 31  \w    -28.00  27.00   0.50    0.05    --   46.63 -17.00 -36.00  110
 32  \w    -25.00  62.00   0.50    0.05    --   46.63 -57.00 -60.00  174
 33  \w    -13.00  16.00   0.50    0.05    --   22.00 102.00-102.45   58
 34  \w     13.00  45.00   0.50    0.05    --   42.00  90.00-102.63   64
 35  \w    -43.00 -12.00   0.50    0.05    --    6.00 127.00-120.25   62
 36  \w     29.00 126.00   0.50    0.05    --   54.00  83.00 140.59  194
 37  \w      3.00  33.00   0.50    0.05    --   34.00  95.00 145.30   60
 38  \w    -13.00  16.00   0.50    0.05    --   22.00 102.00 121.66   58
 39  \w     14.00  45.00   0.50    0.05    --   42.00  89.00 107.14   62
 40  \w     17.00  45.00   0.50    0.05    --   46.00  90.00  45.69   56
 41  \w     17.00  45.00   0.50    0.05    --   46.00  90.00 -54.91   56
 42  \w     25.00 122.00   0.50    0.05    --   50.00  83.00-174.02  194
 43  \w   -139.00 -40.00   0.50    0.05    --  -66.00 -83.00-179.70  198
 44  \w   -158.00-111.00   0.50    0.05    --  -86.00 -83.00-118.20   94
 45  \w    -88.00 -60.00   0.50    0.05    --  -86.00 -83.00-118.20   56
 46  \w   -146.00 -48.00   0.50    0.05    --  -74.00 -83.00-102.71  196
 47  \w   -143.00 -45.00   0.50    0.05    --  -70.00 -82.00-100.96  196
 48  \w   -135.00 -37.00   0.50    0.05    --  -62.00 -82.00-139.89  196
 49  \w    -80.00 -54.00   0.50    0.05    --  -78.00 -83.00  26.07   52
 50  \w   -143.00 -44.00   0.50    0.05    --  -70.00 -83.00  77.02  198
 51  \w   -150.00-124.00   0.50    0.05    --  -78.00 -82.00 165.13   52
 52  \w    -83.00 -53.00   0.50    0.05    --  -78.00 -82.00 165.13   60
 53  \w   -121.00 -33.00   0.50    0.05    --  -46.63 -17.00 -36.00  176
 54  \w   -102.00 -76.00   0.50    0.05    --  -98.00 -78.00 124.74   52
 55  \w   -154.00-128.00   0.50    0.05    --  -98.00 -78.00 124.74   52
 56  \w   -169.00-115.00   0.50    0.05    --  -98.00 -76.00 -76.82  108
 57  \w   -163.00-111.00   0.50    0.05    --  -94.00 -76.00 -68.25  104
 58  \w   -106.00 -78.00   0.50    0.05    --  -98.00 -76.00 -76.82   56
 59  \w   -146.00 -51.00   0.50    0.05    --  -74.00 -78.00-176.42  190
 60  \w   -143.00 -77.00   0.50    0.05    --  -98.00 -77.00 -93.49  132
 61  \w   -107.00 -72.00   0.50    0.05    --  -94.00 -76.00 -68.25   70
 62  \w    -94.00 -64.00   0.50    0.05    --  -86.00 -75.00 -66.39   60
 63  \w   -107.00 -70.00   0.50    0.05    --  -90.00 -74.00  -7.48   74
 64  \w   -108.00 -74.00   0.50    0.05    --  -94.00 -74.00  35.89   68
 65  \w   -165.00-117.00   0.50    0.05    --  -94.00 -74.00  35.89   96
 66  \w   -146.00 -52.00   0.50    0.05    --  -74.00 -75.00 135.77  188
 67  \w   -115.00 -79.00   0.50    0.05    -- -102.00 -76.00 170.73   72
 68  \w   -173.00-123.00   0.50    0.05    -- -102.00 -76.00 170.73  100
 69  \w   -146.00 -52.00   0.50    0.05    --  -74.00 -74.00 106.19  188
 70  \w    -93.00 -68.00   0.50    0.05    --  -90.00 -74.00  57.53   50
 71  \w   -156.00-113.00   0.50    0.05    --  -90.00 -74.00  57.53   86
 72  \w   -161.00-131.00   0.50    0.05    --  -90.00 -74.00  49.24   60
 73  \w   -162.00-122.00   0.50    0.05    --  -90.00 -74.00  -7.48   80
 74  \w   -135.00 -40.00   0.50    0.05    --  -62.00 -74.00 -90.21  190
 75  \w   -146.00 -52.00   0.50    0.05    --  -74.00 -74.00 -17.28  188
 76  \w   -152.00 -69.00   0.50    0.05    --  -90.00 -74.00  17.02  166
 77  \w    -88.00 -62.00   0.50    0.05    --  -82.00 -73.00 -42.94   52
 78  \w   -143.00 -49.00   0.50    0.05    --  -70.00 -73.00 -41.19  188
 79  \w    -95.00 -70.00   0.50    0.05    --  -90.00 -74.00  49.24   50
 80  \w    -86.00 -61.00   0.50    0.05    --  -82.00 -73.00 101.23   50
 81  \w    -92.00 -60.00   0.50    0.05    --  -78.00 -73.00  78.12   64
 82  \w    -94.00 -69.00   0.50    0.05    --  -90.00 -72.00 136.79   50
 83  \w    -88.00 -62.00   0.50    0.05    --  -82.00 -73.00  57.27   52
 84  \w   -138.00 -81.00   0.50    0.05    -- -102.00 -72.00  77.59  114
 85  \w   -162.00-109.00   0.50    0.05    --  -90.00 -72.00 136.79  106
 86  \w   -101.00 -65.00   0.50    0.05    --  -86.00 -72.00 170.40   72
 87  \w    -84.00 -58.00   0.50    0.05    --  -78.00 -73.00  33.10   52
 88  \w    -99.00 -62.00   0.50    0.05    --  -82.00 -73.00   0.56   74
 89  \w   -175.00-142.00   0.50    0.05    -- -102.00 -72.00  77.59   66
 90  \w   -162.00 -70.00   0.50    0.05    --  -90.00 -71.00 -24.91  184
 91  \w    -92.00 -65.00   0.50    0.05    --  -86.00 -72.00 -57.35   54
 92  \w   -142.00 -78.00   0.50    0.05    --  -98.00 -69.00-164.00  128
 93  \w   -163.00 -74.00   0.50    0.05    --  -94.00 -71.00-154.74  178
 94  \w   -146.00 -54.00   0.50    0.05    --  -74.00 -69.00-155.52  184
 95  \w    -91.00 -65.00   0.50    0.05    --  -82.00 -72.00-104.32   52
 96  \w   -147.00-121.00   0.50    0.05    --  -90.00 -64.00-137.26   52
 97  \w   -159.00-106.00   0.50    0.05    --  -86.00 -68.00  65.56  106
 98  \w    -92.00 -67.00   0.50    0.05    --  -86.00 -68.00  65.56   50
 99  \w   -101.00 -76.00   0.50    0.05    --  -94.00 -65.00  87.32   50
100  \w   -165.00-107.00   0.50    0.05    --  -94.00 -65.00  87.32  116
101  \w   -152.00 -86.00   0.50    0.05    -- -102.00 -62.00 117.08  132
102  \w   -160.00 -75.00   0.50    0.05    --  -90.00 -63.00 -48.13  170
103  \w   -106.00 -80.00   0.50    0.05    --  -90.00 -64.00-137.26   52
104  \w   -153.00-111.00   0.50    0.05    --  -90.00 -58.00-123.18   84
105  \w   -175.00 -89.00   0.50    0.05    -- -102.00 -17.00 -36.00  172
106  \w   -102.00 -60.00   0.50    0.05    -- -102.00  77.00 150.00   84
107  \w    -68.00 -34.00   0.50    0.05    -- -102.00  61.00 120.00   68
108  \w    -23.00  29.00   0.50    0.05    --  -46.63  17.00 131.00  104
109  \w    -66.00 -40.00   0.50    0.05    -- -102.00  61.00-150.00   52
110  \w   -116.00 -32.00   0.50    0.05    -- -102.00 125.00-150.00  168
111  \w    -69.00 -33.00   0.50    0.05    -- -102.00 125.00   0.00   72
112  \w   -112.00 -82.00   0.50    0.05    -- -102.00 125.00   0.00   60
;
_diffrn_measurement_device 'four-circle diffractometer'
_diffrn_measurement_device_type 'XtaLAB Synergy R, DW system, HyPix'
_diffrn_measurement_method '\w scans'
_diffrn_orient_matrix_type 'CrysAlisPro convention (1999,Acta A55,543-557)'
_diffrn_orient_matrix_UB_11 -0.0525998000
_diffrn_orient_matrix_UB_12 0.1333223000
_diffrn_orient_matrix_UB_13 0.0169793000
_diffrn_orient_matrix_UB_21 0.1312148000
_diffrn_orient_matrix_UB_22 -0.0090030000
_diffrn_orient_matrix_UB_23 0.0179232000
_diffrn_orient_matrix_UB_31 0.0481646000
_diffrn_orient_matrix_UB_32 0.0494654000
_diffrn_orient_matrix_UB_33 -0.1007561000
_diffrn_radiation_monochromator mirror
_diffrn_radiation_probe x-ray
_diffrn_radiation_type 'Cu K\a'
_diffrn_radiation_wavelength 1.54184
_diffrn_reflns_av_R_equivalents 0.0542
_diffrn_reflns_av_unetI/netI 0.0192
_diffrn_reflns_Laue_measured_fraction_full 1.000
_diffrn_reflns_Laue_measured_fraction_max 0.957
_diffrn_reflns_limit_h_max 13
_diffrn_reflns_limit_h_min -14
_diffrn_reflns_limit_k_max 14
_diffrn_reflns_limit_k_min -14
_diffrn_reflns_limit_l_max 19
_diffrn_reflns_limit_l_min -19
_diffrn_reflns_number 79604
_diffrn_reflns_point_group_measured_fraction_full 1.000
_diffrn_reflns_point_group_measured_fraction_max 0.957
_diffrn_reflns_theta_full 67.684
_diffrn_reflns_theta_max 76.430
_diffrn_reflns_theta_min 4.089
_diffrn_source 'Rotating-anode X-ray tube'
_diffrn_source_type 'Rigaku (Cu) X-ray Source'
_exptl_absorpt_coefficient_mu 1.985
_exptl_absorpt_correction_T_max 1.00000
_exptl_absorpt_correction_T_min 0.21046
_exptl_absorpt_correction_type multi-scan
_exptl_absorpt_process_details
;
CrysAlisPro 1.171.41.123a (Rigaku Oxford Diffraction, 2022)
Empirical absorption correction using spherical harmonics,
implemented in SCALE3 ABSPACK scaling algorithm.
;
_exptl_crystal_colour 'clear light colourless'
_exptl_crystal_colour_lustre clear
_exptl_crystal_colour_modifier light
_exptl_crystal_colour_primary colourless
_exptl_crystal_density_diffrn 1.432
_exptl_crystal_description plate
_exptl_crystal_F_000 820
_exptl_crystal_size_max 0.01
_exptl_crystal_size_mid 0.01
_exptl_crystal_size_min 0.01
_refine_diff_density_max 0.259
_refine_diff_density_min -0.591
_refine_diff_density_rms 0.056
_refine_ls_extinction_method none
_refine_ls_goodness_of_fit_ref 1.033
_refine_ls_hydrogen_treatment constr
_refine_ls_matrix_type full
_refine_ls_number_parameters 494
_refine_ls_number_reflns 7356
_refine_ls_number_restraints 0
_refine_ls_restrained_S_all 1.033
_refine_ls_R_factor_all 0.0325
_refine_ls_R_factor_gt 0.0313
_refine_ls_shift/su_max 0.002
_refine_ls_shift/su_mean 0.000
_refine_ls_structure_factor_coef Fsqd
_refine_ls_weighting_details 'w=1/[\s^2^(Fo^2^)+(0.0386P)^2^+1.3658P] where P=(Fo^2^+2Fc^2^)/3'
_refine_ls_weighting_scheme calc
_refine_ls_wR_factor_gt 0.0801
_refine_ls_wR_factor_ref 0.0808
_reflns_Friedel_coverage 0.000
_reflns_number_gt 7041
_reflns_number_total 7356
_reflns_threshold_expression 'I > 2\s(I)'
_cod_data_source_file d3sc06436k2.cif
_cod_data_source_block exp_13456_auto
_cod_database_code 1571358
_shelx_shelxl_version_number 2018/3
_chemical_oxdiff_formula CHONCl
_shelx_space_group_comment
;
The symmetry employed for this shelxl refinement is uniquely defined
by the following loop, which should always be used as a source of
symmetry information in preference to the above space-group names.
They are only intended as comments.
;
_shelx_estimated_absorpt_t_max 0.980
_shelx_estimated_absorpt_t_min 0.980
_olex2_refinement_description
;
1. Fixed Uiso
 At 1.2 times of:
  All C(H) groups, All C(H,H) groups
 At 1.5 times of:
  All C(H,H,H) groups
2.a Secondary CH2 refined with riding coordinates:
 C00X(H00A,H00B), C017(H01D,H01E)
2.b Aromatic/amide H refined with riding coordinates:
 C00I(H00I), C00P(H00P), C00S(H00S), C00V(H00V), C00Z(H00Z), C011(H011),
 C012(H012), C013(H013), C014(H014), C016(H016), C018(H018), C01A(H01I),
 C01B(H01J), C01C(H01K), C01F(H01R)
2.c Idealised Me refined as rotating group:
 C015(H01A,H01B,H01C), C019(H01F,H01G,H01H), C01D(H01L,H01M,H01N), C01E(H01O,
 H01P,H01Q), C01G(H01S,H01T,H01U), C01H(H01V,H01W,H01X), C01I(H01Y,H,HA)
;
_olex2_submission_special_instructions 'No special instructions were received'
_oxdiff_exptl_absorpt_empirical_details
;
Empirical correction (ABSPACK) includes:
- Absorption correction using spherical harmonics
- Frame scaling
;
_oxdiff_exptl_absorpt_empirical_full_max 7.169
_oxdiff_exptl_absorpt_empirical_full_min 0.711

loop_
_space_group_symop_operation_xyz
'x, y, z'
'-x, -y, -z'

loop_
_atom_site_label
_atom_site_type_symbol
_atom_site_fract_x
_atom_site_fract_y
_atom_site_fract_z
_atom_site_U_iso_or_equiv
_atom_site_adp_type
_atom_site_occupancy
_atom_site_site_symmetry_order
_atom_site_calc_flag
_atom_site_refinement_flags_posn
_atom_site_refinement_flags_adp
_atom_site_refinement_flags_occupancy
_atom_site_disorder_assembly
_atom_site_disorder_group
Br01 Br -0.36216(2) 1.01520(2) 0.91392(2) 0.02907(7) Uani 1 1 d . . . . .
O002 O 0.25631(11) 0.58046(10) 0.97329(7) 0.0200(2) Uani 1 1 d . . . . .
O003 O 0.16242(10) 0.23825(10) 0.96040(8) 0.0207(2) Uani 1 1 d . . . . .
O004 O 0.27599(11) 1.07566(10) 0.45294(7) 0.0201(2) Uani 1 1 d . . . . .
O005 O 0.44334(10) 0.53765(11) 0.61953(8) 0.0223(2) Uani 1 1 d . . . . .
N006 N 0.38939(12) 0.46686(12) 0.86707(9) 0.0178(3) Uani 1 1 d . . . . .
N007 N 0.27996(12) 1.01664(12) 0.59910(9) 0.0178(3) Uani 1 1 d . . . . .
N008 N 0.43071(12) 0.82693(11) 0.64930(9) 0.0171(3) Uani 1 1 d . . . . .
N009 N 0.33662(12) 0.28550(12) 0.86269(9) 0.0185(3) Uani 1 1 d . . . . .
N00A N 0.29409(12) 0.95030(12) 0.74889(9) 0.0183(3) Uani 1 1 d . . . . .
N00B N 0.42849(12) 0.89614(12) 0.49226(9) 0.0168(3) Uani 1 1 d . . . . .
N00C N 0.57600(12) 0.71682(12) 0.54417(9) 0.0180(3) Uani 1 1 d . . . . .
N00D N 0.20625(12) 0.41120(12) 0.97117(9) 0.0188(3) Uani 1 1 d . . . . .
N00E N 0.51230(13) 0.34590(12) 0.76321(9) 0.0194(3) Uani 1 1 d . . . . .
C00F C 0.77040(14) 0.50787(14) 0.71094(10) 0.0168(3) Uani 1 1 d . . . . .
C00G C 0.28765(14) 0.48174(14) 0.93379(10) 0.0170(3) Uani 1 1 d . . . . .
C00H C 0.32182(15) 0.67190(14) 0.93076(11) 0.0182(3) Uani 1 1 d . . . . .
C00I C 0.69600(14) 0.42426(14) 0.75157(11) 0.0179(3) Uani 1 1 d . . . . .
H00I H 0.721816 0.358167 0.798845 0.021 Uiso 1 1 calc R U . . .
C00J C 0.54483(14) 0.53172(14) 0.65466(11) 0.0177(3) Uani 1 1 d . . . . .
C00K C 0.47470(14) 0.81573(14) 0.56262(11) 0.0163(3) Uani 1 1 d . . . . .
C00L C 0.41018(14) 0.36509(14) 0.83270(11) 0.0175(3) Uani 1 1 d . . . . .
C00M C 0.61557(14) 0.61886(14) 0.61595(10) 0.0173(3) Uani 1 1 d . . . . .
C00N C 0.58444(14) 0.43627(14) 0.72382(11) 0.0178(3) Uani 1 1 d . . . . .
C00O C 0.23260(14) 0.67327(14) 0.60171(11) 0.0182(3) Uani 1 1 d . . . . .
C00P C 0.27978(14) 0.76028(14) 0.85936(11) 0.0178(3) Uani 1 1 d . . . . .
H00P H 0.212086 0.755574 0.836638 0.021 Uiso 1 1 calc R U . . .
C00Q C 0.23774(14) 0.31515(14) 0.93105(11) 0.0175(3) Uani 1 1 d . . . . .
C00R C 0.33573(14) 0.93065(14) 0.66245(11) 0.0164(3) Uani 1 1 d . . . . .
C00S C 0.41869(16) 0.67653(15) 0.96647(11) 0.0210(3) Uani 1 1 d . . . . .
H00S H 0.445251 0.615479 1.016042 0.025 Uiso 1 1 calc R U . . .
C00T C 0.89744(15) 0.49454(14) 0.73596(11) 0.0198(3) Uani 1 1 d . . . . .
C00U C -0.19116(15) 1.03296(15) 0.87021(11) 0.0211(3) Uani 1 1 d . . . . .
C00V C 0.72688(14) 0.60585(14) 0.64351(10) 0.0171(3) Uani 1 1 d . . . . .
H00V H 0.774830 0.665029 0.615867 0.021 Uiso 1 1 calc R U . . .
C00W C 0.33200(14) 0.99142(14) 0.51691(11) 0.0167(3) Uani 1 1 d . . . . .
C00X C 0.19825(15) 1.06480(14) 0.77206(11) 0.0186(3) Uani 1 1 d . . . . .
H00A H 0.199905 1.131499 0.717840 0.022 Uiso 1 1 calc R U . . .
H00B H 0.223151 1.089669 0.818185 0.022 Uiso 1 1 calc R U . . .
C00Y C 0.06158(14) 1.05159(13) 0.80750(11) 0.0173(3) Uani 1 1 d . . . . .
C00Z C 0.47620(16) 0.77265(15) 0.92808(12) 0.0232(3) Uani 1 1 d . . . . .
H00Z H 0.543615 0.777102 0.951227 0.028 Uiso 1 1 calc R U . . .
C010 C 0.33818(14) 0.85591(14) 0.82151(10) 0.0173(3) Uani 1 1 d . . . . .
C011 C -0.13651(15) 1.06839(15) 0.92364(11) 0.0206(3) Uani 1 1 d . . . . .
H011 H -0.184500 1.086609 0.980908 0.025 Uiso 1 1 calc R U . . .
C012 C -0.12271(16) 1.00760(16) 0.78589(12) 0.0241(3) Uani 1 1 d . . . . .
H012 H -0.161643 0.983460 0.750007 0.029 Uiso 1 1 calc R U . . .
C013 C 0.25420(15) 0.65070(15) 0.51597(11) 0.0218(3) Uani 1 1 d . . . . .
H013 H 0.328549 0.588555 0.494987 0.026 Uiso 1 1 calc R U . . .
C014 C 0.43623(15) 0.86256(15) 0.85608(11) 0.0209(3) Uani 1 1 d . . . . .
H014 H 0.475762 0.928366 0.830553 0.025 Uiso 1 1 calc R U . . .
C015 C 0.32248(16) 1.05104(15) 0.36327(11) 0.0227(3) Uani 1 1 d . . . . .
H01A H 0.276695 1.119088 0.322150 0.034 Uiso 1 1 calc R U . . .
H01B H 0.306815 0.973676 0.362354 0.034 Uiso 1 1 calc R U . . .
H01C H 0.415675 1.043544 0.344109 0.034 Uiso 1 1 calc R U . . .
C016 C 0.12540(16) 0.76782(15) 0.62993(12) 0.0230(3) Uani 1 1 d . . . . .
H016 H 0.110606 0.785669 0.687831 0.028 Uiso 1 1 calc R U . . .
C017 C 0.31589(14) 0.59456(15) 0.66728(11) 0.0203(3) Uani 1 1 d . . . . .
H01D H 0.322611 0.646420 0.704987 0.024 Uiso 1 1 calc R U . . .
H01E H 0.275490 0.529743 0.707433 0.024 Uiso 1 1 calc R U . . .
C018 C 0.00273(16) 1.01789(15) 0.75477(11) 0.0218(3) Uani 1 1 d . . . . .
H018 H 0.049540 1.001832 0.696763 0.026 Uiso 1 1 calc R U . . .
C019 C 0.54784(16) 0.24179(15) 0.71790(12) 0.0239(3) Uani 1 1 d . . . . .
H01F H 0.634432 0.189344 0.724815 0.036 Uiso 1 1 calc R U . . .
H01G H 0.548062 0.273047 0.653756 0.036 Uiso 1 1 calc R U . . .
H01H H 0.484841 0.193214 0.744772 0.036 Uiso 1 1 calc R U . . .
C01A C -0.00956(15) 1.07668(14) 0.89143(11) 0.0191(3) Uani 1 1 d . . . . .
H01I H 0.029392 1.100062 0.927724 0.023 Uiso 1 1 calc R U . . .
C01B C 0.16810(17) 0.71817(16) 0.46066(12) 0.0253(3) Uani 1 1 d . . . . .
H01J H 0.183224 0.701096 0.402472 0.030 Uiso 1 1 calc R U . . .
C01C C 0.05986(17) 0.81058(16) 0.48996(12) 0.0270(4) Uani 1 1 d . . . . .
H01K H 0.000065 0.855751 0.452565 0.032 Uiso 1 1 calc R U . . .
C01D C 0.63970(16) 0.69879(15) 0.45264(11) 0.0235(3) Uani 1 1 d . . . . .
H01L H 0.606566 0.640666 0.437564 0.035 Uiso 1 1 calc R U . . .
H01M H 0.733418 0.665348 0.448046 0.035 Uiso 1 1 calc R U . . .
H01N H 0.621992 0.778227 0.410687 0.035 Uiso 1 1 calc R U . . .
C01E C 0.05195(16) 0.26833(16) 1.03334(12) 0.0254(4) Uani 1 1 d . . . . .
H01O H -0.002876 0.351440 1.014908 0.038 Uiso 1 1 calc R U . . .
H01P H 0.082149 0.265795 1.086308 0.038 Uiso 1 1 calc R U . . .
H01Q H 0.001763 0.208118 1.048203 0.038 Uiso 1 1 calc R U . . .
C01F C 0.04019(16) 0.83604(16) 0.57432(12) 0.0270(4) Uani 1 1 d . . . . .
H01R H -0.032139 0.900658 0.594177 0.032 Uiso 1 1 calc R U . . .
C01G C 1.00694(16) 0.48739(17) 0.65094(12) 0.0274(4) Uani 1 1 d . . . . .
H01S H 1.013106 0.417513 0.625343 0.041 Uiso 1 1 calc R U . . .
H01T H 1.089228 0.475777 0.666621 0.041 Uiso 1 1 calc R U . . .
H01U H 0.988343 0.564305 0.606622 0.041 Uiso 1 1 calc R U . . .
C01H C 0.93395(17) 0.37763(17) 0.80589(13) 0.0297(4) Uani 1 1 d . . . . .
H01V H 0.866499 0.381472 0.861445 0.044 Uiso 1 1 calc R U . . .
H01W H 1.016836 0.371187 0.818537 0.044 Uiso 1 1 calc R U . . .
H01X H 0.941955 0.305128 0.782613 0.044 Uiso 1 1 calc R U . . .
C01I C 0.88400(18) 0.60635(17) 0.77473(13) 0.0294(4) Uani 1 1 d . . . . .
H01Y H 0.864947 0.682179 0.729528 0.044 Uiso 1 1 calc R U . . .
H H 0.965211 0.597193 0.790977 0.044 Uiso 1 1 calc R U . . .
HA H 0.813273 0.611078 0.828453 0.044 Uiso 1 1 calc R U . . .

loop_
_atom_site_aniso_label
_atom_site_aniso_U_11
_atom_site_aniso_U_22
_atom_site_aniso_U_33
_atom_site_aniso_U_23
_atom_site_aniso_U_13
_atom_site_aniso_U_12
Br01 0.01881(10) 0.04147(12) 0.02896(11) -0.00922(8) -0.00134(7) -0.01229(8)
O002 0.0213(5) 0.0173(5) 0.0205(6) -0.0065(4) 0.0015(4) -0.0070(4)
O003 0.0173(5) 0.0206(5) 0.0243(6) -0.0062(5) 0.0009(4) -0.0083(4)
O004 0.0207(5) 0.0164(5) 0.0199(6) -0.0027(4) -0.0064(4) 0.0001(4)
O005 0.0130(5) 0.0258(6) 0.0294(6) -0.0133(5) -0.0051(5) 0.0000(4)
N006 0.0159(6) 0.0161(6) 0.0208(7) -0.0053(5) -0.0025(5) -0.0036(5)
N007 0.0154(6) 0.0154(6) 0.0205(7) -0.0035(5) -0.0037(5) -0.0019(5)
N008 0.0138(6) 0.0162(6) 0.0197(7) -0.0045(5) -0.0030(5) -0.0018(5)
N009 0.0161(6) 0.0171(6) 0.0216(7) -0.0047(5) -0.0021(5) -0.0048(5)
N00A 0.0169(6) 0.0151(6) 0.0193(7) -0.0051(5) -0.0024(5) 0.0004(5)
N00B 0.0140(6) 0.0157(6) 0.0197(6) -0.0032(5) -0.0037(5) -0.0030(5)
N00C 0.0155(6) 0.0168(6) 0.0185(7) -0.0043(5) -0.0039(5) 0.0005(5)
N00D 0.0170(6) 0.0175(6) 0.0206(7) -0.0041(5) -0.0019(5) -0.0048(5)
N00E 0.0177(6) 0.0158(6) 0.0233(7) -0.0073(5) 0.0011(5) -0.0051(5)
C00F 0.0129(7) 0.0164(7) 0.0192(8) -0.0062(6) -0.0020(6) -0.0005(5)
C00G 0.0162(7) 0.0159(7) 0.0184(7) -0.0040(6) -0.0049(6) -0.0022(6)
C00H 0.0174(7) 0.0165(7) 0.0192(8) -0.0072(6) 0.0016(6) -0.0046(6)
C00I 0.0163(7) 0.0147(7) 0.0191(8) -0.0049(6) -0.0018(6) -0.0002(6)
C00J 0.0117(7) 0.0184(7) 0.0219(8) -0.0090(6) -0.0020(6) 0.0000(5)
C00K 0.0125(7) 0.0158(7) 0.0206(8) -0.0046(6) -0.0026(6) -0.0039(5)
C00L 0.0152(7) 0.0159(7) 0.0200(8) -0.0034(6) -0.0045(6) -0.0018(5)
C00M 0.0150(7) 0.0151(7) 0.0183(7) -0.0058(6) -0.0019(6) 0.0008(5)
C00N 0.0142(7) 0.0156(7) 0.0217(8) -0.0077(6) 0.0019(6) -0.0033(5)
C00O 0.0157(7) 0.0160(7) 0.0224(8) -0.0026(6) -0.0029(6) -0.0058(6)
C00P 0.0145(7) 0.0201(7) 0.0191(8) -0.0083(6) -0.0017(6) -0.0034(6)
C00Q 0.0153(7) 0.0167(7) 0.0199(8) -0.0019(6) -0.0053(6) -0.0036(6)
C00R 0.0130(7) 0.0157(7) 0.0206(8) -0.0042(6) -0.0024(6) -0.0046(5)
C00S 0.0217(8) 0.0183(8) 0.0215(8) -0.0047(6) -0.0064(6) -0.0015(6)
C00T 0.0160(7) 0.0184(7) 0.0235(8) -0.0034(6) -0.0054(6) -0.0026(6)
C00U 0.0165(7) 0.0219(8) 0.0232(8) -0.0035(6) -0.0039(6) -0.0044(6)
C00V 0.0133(7) 0.0158(7) 0.0203(8) -0.0053(6) -0.0012(6) -0.0021(5)
C00W 0.0144(7) 0.0146(7) 0.0211(8) -0.0020(6) -0.0042(6) -0.0048(5)
C00X 0.0171(7) 0.0149(7) 0.0220(8) -0.0064(6) -0.0021(6) -0.0018(6)
C00Y 0.0164(7) 0.0118(7) 0.0208(8) -0.0030(6) -0.0037(6) -0.0006(5)
C00Z 0.0205(8) 0.0242(8) 0.0283(9) -0.0063(7) -0.0098(7) -0.0057(6)
C010 0.0155(7) 0.0160(7) 0.0185(8) -0.0065(6) -0.0023(6) -0.0006(6)
C011 0.0206(8) 0.0211(8) 0.0182(8) -0.0056(6) -0.0015(6) -0.0041(6)
C012 0.0200(8) 0.0305(9) 0.0245(9) -0.0106(7) -0.0056(7) -0.0055(7)
C013 0.0178(7) 0.0204(8) 0.0229(8) -0.0058(6) 0.0007(6) -0.0031(6)
C014 0.0199(8) 0.0189(7) 0.0254(8) -0.0058(6) -0.0045(6) -0.0063(6)
C015 0.0241(8) 0.0230(8) 0.0204(8) -0.0054(6) -0.0078(6) -0.0022(6)
C016 0.0197(8) 0.0237(8) 0.0244(8) -0.0091(7) -0.0030(6) -0.0024(6)
C017 0.0126(7) 0.0221(8) 0.0237(8) -0.0052(6) -0.0010(6) -0.0035(6)
C018 0.0203(8) 0.0243(8) 0.0197(8) -0.0086(6) -0.0035(6) -0.0022(6)
C019 0.0249(8) 0.0195(8) 0.0268(9) -0.0108(7) 0.0008(7) -0.0059(6)
C01A 0.0209(8) 0.0168(7) 0.0202(8) -0.0057(6) -0.0053(6) -0.0037(6)
C01B 0.0249(8) 0.0284(9) 0.0206(8) -0.0045(7) -0.0025(7) -0.0071(7)
C01C 0.0226(8) 0.0265(9) 0.0275(9) -0.0001(7) -0.0079(7) -0.0031(7)
C01D 0.0222(8) 0.0210(8) 0.0206(8) -0.0057(6) -0.0025(6) 0.0021(6)
C01E 0.0204(8) 0.0259(8) 0.0282(9) -0.0089(7) 0.0054(7) -0.0106(7)
C01F 0.0200(8) 0.0227(8) 0.0324(10) -0.0081(7) -0.0051(7) 0.0033(6)
C01G 0.0150(7) 0.0332(9) 0.0320(10) -0.0084(8) -0.0026(7) -0.0048(7)
C01H 0.0240(8) 0.0286(9) 0.0340(10) 0.0031(8) -0.0136(7) -0.0054(7)
C01I 0.0277(9) 0.0282(9) 0.0369(10) -0.0119(8) -0.0121(8) -0.0047(7)

loop_
_atom_type_symbol
_atom_type_description
_atom_type_scat_dispersion_real
_atom_type_scat_dispersion_imag
_atom_type_scat_source
C C 0.0181 0.0091 'International Tables Vol C Tables 4.2.6.8 and 6.1.1.4'
H H 0.0000 0.0000 'International Tables Vol C Tables 4.2.6.8 and 6.1.1.4'
Br Br -0.6763 1.2805 'International Tables Vol C Tables 4.2.6.8 and 6.1.1.4'
N N 0.0311 0.0180 'International Tables Vol C Tables 4.2.6.8 and 6.1.1.4'
O O 0.0492 0.0322 'International Tables Vol C Tables 4.2.6.8 and 6.1.1.4'

loop_
_geom_angle_atom_site_label_1
_geom_angle_atom_site_label_2
_geom_angle_atom_site_label_3
_geom_angle
_geom_angle_site_symmetry_1
_geom_angle_site_symmetry_3
_geom_angle_publ_flag
C00G O002 C00H 117.50(12) . . ?
C00Q O003 C01E 116.08(12) . . ?
C00W O004 C015 116.45(12) . . ?
C00J O005 C017 115.78(12) . . ?
C00G N006 C00L 113.13(13) . . ?
C00W N007 C00R 112.62(13) . . ?
C00R N008 C00K 113.98(13) . . ?
C00Q N009 C00L 113.43(13) . . ?
C00R N00A C00X 122.02(13) . . ?
C00R N00A C010 120.52(12) . . ?
C010 N00A C00X 117.38(12) . . ?
C00W N00B C00K 112.88(13) . . ?
C00K N00C C00M 119.89(13) . . ?
C00K N00C C01D 122.55(13) . . ?
C00M N00C C01D 117.25(12) . . ?
C00G N00D C00Q 111.69(13) . . ?
C00L N00E C00N 120.19(13) . . ?
C00L N00E C019 123.00(13) . . ?
C00N N00E C019 116.50(13) . . ?
C00I C00F C00T 122.78(14) . . ?
C00I C00F C00V 117.66(14) . . ?
C00V C00F C00T 119.55(14) . . ?
N006 C00G O002 118.68(14) . . ?
N006 C00G N00D 128.87(14) . . ?
N00D C00G O002 112.45(13) . . ?
C00P C00H O002 118.80(14) . . ?
C00S C00H O002 118.71(14) . . ?
C00S C00H C00P 122.26(15) . . ?
C00F C00I H00I 119.5 . . ?
C00N C00I C00F 120.98(14) . . ?
C00N C00I H00I 119.5 . . ?
O005 C00J C00M 119.40(14) . . ?
O005 C00J C00N 121.60(14) . . ?
C00N C00J C00M 118.85(14) . . ?
N008 C00K N00B 125.63(13) . . ?
N008 C00K N00C 116.91(13) . . ?
N00B C00K N00C 117.44(14) . . ?
N009 C00L N006 125.03(14) . . ?
N00E C00L N006 115.86(14) . . ?
N00E C00L N009 119.11(14) . . ?
C00J C00M N00C 119.16(14) . . ?
C00V C00M N00C 120.66(14) . . ?
C00V C00M C00J 120.08(14) . . ?
C00I C00N N00E 120.36(14) . . ?
C00J C00N N00E 118.89(14) . . ?
C00J C00N C00I 120.67(14) . . ?
C013 C00O C016 118.76(15) . . ?
C013 C00O C017 122.44(14) . . ?
C016 C00O C017 118.70(14) . . ?
C00H C00P H00P 120.6 . . ?
C00H C00P C010 118.89(14) . . ?
C010 C00P H00P 120.6 . . ?
N009 C00Q O003 114.09(13) . . ?
N009 C00Q N00D 127.84(14) . . ?
N00D C00Q O003 118.07(14) . . ?
N007 C00R N00A 117.61(13) . . ?
N008 C00R N007 126.33(14) . . ?
N008 C00R N00A 116.05(13) . . ?
C00H C00S H00S 120.9 . . ?
C00H C00S C00Z 118.28(15) . . ?
C00Z C00S H00S 120.9 . . ?
C00F C00T C01G 108.81(13) . . ?
C00F C00T C01I 109.75(13) . . ?
C01H C00T C00F 112.03(13) . . ?
C01H C00T C01G 108.13(14) . . ?
C01H C00T C01I 108.25(14) . . ?
C01I C00T C01G 109.85(14) . . ?
C011 C00U Br01 119.44(12) . . ?
C011 C00U C012 121.41(15) . . ?
C012 C00U Br01 119.14(12) . . ?
C00F C00V H00V 119.2 . . ?
C00M C00V C00F 121.67(14) . . ?
C00M C00V H00V 119.2 . . ?
N007 C00W O004 113.35(13) . . ?
N00B C00W O004 118.18(14) . . ?
N00B C00W N007 128.47(14) . . ?
N00A C00X H00A 109.0 . . ?
N00A C00X H00B 109.0 . . ?
N00A C00X C00Y 113.08(12) . . ?
H00A C00X H00B 107.8 . . ?
C00Y C00X H00A 109.0 . . ?
C00Y C00X H00B 109.0 . . ?
C018 C00Y C00X 120.42(14) . . ?
C01A C00Y C00X 121.03(14) . . ?
C01A C00Y C018 118.52(14) . . ?
C00S C00Z H00Z 119.6 . . ?
C00S C00Z C014 120.72(15) . . ?
C014 C00Z H00Z 119.6 . . ?
C00P C010 N00A 119.90(14) . . ?
C00P C010 C014 120.00(15) . . ?
C014 C010 N00A 120.06(14) . . ?
C00U C011 H011 120.8 . . ?
C00U C011 C01A 118.38(15) . . ?
C01A C011 H011 120.8 . . ?
C00U C012 H012 120.4 . . ?
C018 C012 C00U 119.23(15) . . ?
C018 C012 H012 120.4 . . ?
C00O C013 H013 119.7 . . ?
C01B C013 C00O 120.57(15) . . ?
C01B C013 H013 119.7 . . ?
C00Z C014 C010 119.85(15) . . ?
C00Z C014 H014 120.1 . . ?
C010 C014 H014 120.1 . . ?
O004 C015 H01A 109.5 . . ?
O004 C015 H01B 109.5 . . ?
O004 C015 H01C 109.5 . . ?
H01A C015 H01B 109.5 . . ?
H01A C015 H01C 109.5 . . ?
H01B C015 H01C 109.5 . . ?
C00O C016 H016 119.7 . . ?
C01F C016 C00O 120.62(15) . . ?
C01F C016 H016 119.7 . . ?
O005 C017 C00O 110.17(13) . . ?
O005 C017 H01D 109.6 . . ?
O005 C017 H01E 109.6 . . ?
C00O C017 H01D 109.6 . . ?
C00O C017 H01E 109.6 . . ?
H01D C017 H01E 108.1 . . ?
C00Y C018 H018 119.6 . . ?
C012 C018 C00Y 120.87(15) . . ?
C012 C018 H018 119.6 . . ?
N00E C019 H01F 109.5 . . ?
N00E C019 H01G 109.5 . . ?
N00E C019 H01H 109.5 . . ?
H01F C019 H01G 109.5 . . ?
H01F C019 H01H 109.5 . . ?
H01G C019 H01H 109.5 . . ?
C00Y C01A C011 121.58(15) . . ?
C00Y C01A H01I 119.2 . . ?
C011 C01A H01I 119.2 . . ?
C013 C01B H01J 119.8 . . ?
C013 C01B C01C 120.36(16) . . ?
C01C C01B H01J 119.8 . . ?
C01B C01C H01K 120.4 . . ?
C01F C01C C01B 119.23(16) . . ?
C01F C01C H01K 120.4 . . ?
N00C C01D H01L 109.5 . . ?
N00C C01D H01M 109.5 . . ?
N00C C01D H01N 109.5 . . ?
H01L C01D H01M 109.5 . . ?
H01L C01D H01N 109.5 . . ?
H01M C01D H01N 109.5 . . ?
O003 C01E H01O 109.5 . . ?
O003 C01E H01P 109.5 . . ?
O003 C01E H01Q 109.5 . . ?
H01O C01E H01P 109.5 . . ?
H01O C01E H01Q 109.5 . . ?
H01P C01E H01Q 109.5 . . ?
C016 C01F H01R 119.8 . . ?
C01C C01F C016 120.40(15) . . ?
C01C C01F H01R 119.8 . . ?
C00T C01G H01S 109.5 . . ?
C00T C01G H01T 109.5 . . ?
C00T C01G H01U 109.5 . . ?
H01S C01G H01T 109.5 . . ?
H01S C01G H01U 109.5 . . ?
H01T C01G H01U 109.5 . . ?
C00T C01H H01V 109.5 . . ?
C00T C01H H01W 109.5 . . ?
C00T C01H H01X 109.5 . . ?
H01V C01H H01W 109.5 . . ?
H01V C01H H01X 109.5 . . ?
H01W C01H H01X 109.5 . . ?
C00T C01I H01Y 109.5 . . ?
C00T C01I H 109.5 . . ?
C00T C01I HA 109.5 . . ?
H01Y C01I H 109.5 . . ?
H01Y C01I HA 109.5 . . ?
H C01I HA 109.5 . . ?

loop_
_geom_bond_atom_site_label_1
_geom_bond_atom_site_label_2
_geom_bond_distance
_geom_bond_site_symmetry_2
_geom_bond_publ_flag
Br01 C00U 1.8997(16) . ?
O002 C00G 1.3563(18) . ?
O002 C00H 1.4047(19) . ?
O003 C00Q 1.3346(19) . ?
O003 C01E 1.4470(19) . ?
O004 C00W 1.3430(18) . ?
O004 C015 1.4355(19) . ?
O005 C00J 1.3772(18) . ?
O005 C017 1.4400(18) . ?
N006 C00G 1.310(2) . ?
N006 C00L 1.363(2) . ?
N007 C00R 1.343(2) . ?
N007 C00W 1.332(2) . ?
N008 C00K 1.343(2) . ?
N008 C00R 1.3418(19) . ?
N009 C00L 1.345(2) . ?
N009 C00Q 1.332(2) . ?
N00A C00R 1.368(2) . ?
N00A C00X 1.4717(18) . ?
N00A C010 1.435(2) . ?
N00B C00K 1.353(2) . ?
N00B C00W 1.3253(19) . ?
N00C C00K 1.3540(19) . ?
N00C C00M 1.430(2) . ?
N00C C01D 1.456(2) . ?
N00D C00G 1.334(2) . ?
N00D C00Q 1.335(2) . ?
N00E C00L 1.343(2) . ?
N00E C00N 1.439(2) . ?
N00E C019 1.4625(19) . ?
C00F C00I 1.396(2) . ?
C00F C00T 1.533(2) . ?
C00F C00V 1.398(2) . ?
C00H C00P 1.384(2) . ?
C00H C00S 1.381(2) . ?
C00I H00I 0.9500 . ?
C00I C00N 1.393(2) . ?
C00J C00M 1.397(2) . ?
C00J C00N 1.388(2) . ?
C00M C00V 1.386(2) . ?
C00O C013 1.389(2) . ?
C00O C016 1.394(2) . ?
C00O C017 1.505(2) . ?
C00P H00P 0.9500 . ?
C00P C010 1.388(2) . ?
C00S H00S 0.9500 . ?
C00S C00Z 1.387(2) . ?
C00T C01G 1.536(2) . ?
C00T C01H 1.525(2) . ?
C00T C01I 1.535(2) . ?
C00U C011 1.384(2) . ?
C00U C012 1.388(2) . ?
C00V H00V 0.9500 . ?
C00X H00A 0.9900 . ?
C00X H00B 0.9900 . ?
C00X C00Y 1.515(2) . ?
C00Y C018 1.397(2) . ?
C00Y C01A 1.389(2) . ?
C00Z H00Z 0.9500 . ?
C00Z C014 1.391(2) . ?
C010 C014 1.392(2) . ?
C011 H011 0.9500 . ?
C011 C01A 1.392(2) . ?
C012 H012 0.9500 . ?
C012 C018 1.382(2) . ?
C013 H013 0.9500 . ?
C013 C01B 1.388(2) . ?
C014 H014 0.9500 . ?
C015 H01A 0.9800 . ?
C015 H01B 0.9800 . ?
C015 H01C 0.9800 . ?
C016 H016 0.9500 . ?
C016 C01F 1.386(2) . ?
C017 H01D 0.9900 . ?
C017 H01E 0.9900 . ?
C018 H018 0.9500 . ?
C019 H01F 0.9800 . ?
C019 H01G 0.9800 . ?
C019 H01H 0.9800 . ?
C01A H01I 0.9500 . ?
C01B H01J 0.9500 . ?
C01B C01C 1.390(2) . ?
C01C H01K 0.9500 . ?
C01C C01F 1.385(3) . ?
C01D H01L 0.9800 . ?
C01D H01M 0.9800 . ?
C01D H01N 0.9800 . ?
C01E H01O 0.9800 . ?
C01E H01P 0.9800 . ?
C01E H01Q 0.9800 . ?
C01F H01R 0.9500 . ?
C01G H01S 0.9800 . ?
C01G H01T 0.9800 . ?
C01G H01U 0.9800 . ?
C01H H01V 0.9800 . ?
C01H H01W 0.9800 . ?
C01H H01X 0.9800 . ?
C01I H01Y 0.9800 . ?
C01I H 0.9800 . ?
C01I HA 0.9800 . ?

loop_
_geom_torsion_atom_site_label_1
_geom_torsion_atom_site_label_2
_geom_torsion_atom_site_label_3
_geom_torsion_atom_site_label_4
_geom_torsion
_geom_torsion_site_symmetry_1
_geom_torsion_site_symmetry_2
_geom_torsion_site_symmetry_3
_geom_torsion_site_symmetry_4
_geom_torsion_publ_flag
Br01 C00U C011 C01A 177.84(12) . . . . ?
Br01 C00U C012 C018 -178.62(13) . . . . ?
O002 C00H C00P C010 175.34(13) . . . . ?
O002 C00H C00S C00Z -175.28(14) . . . . ?
O005 C00J C00M N00C 3.8(2) . . . . ?
O005 C00J C00M C00V -172.50(13) . . . . ?
O005 C00J C00N N00E -3.9(2) . . . . ?
O005 C00J C00N C00I 172.79(13) . . . . ?
N00A C00X C00Y C018 -59.13(19) . . . . ?
N00A C00X C00Y C01A 123.11(15) . . . . ?
N00A C010 C014 C00Z 178.25(14) . . . . ?
N00C C00M C00V C00F -177.29(13) . . . . ?
C00F C00I C00N N00E 176.88(13) . . . . ?
C00F C00I C00N C00J 0.3(2) . . . . ?
C00G O002 C00H C00P 81.51(17) . . . . ?
C00G O002 C00H C00S -103.88(16) . . . . ?
C00G N006 C00L N009 -0.4(2) . . . . ?
C00G N006 C00L N00E 179.14(13) . . . . ?
C00G N00D C00Q O003 -178.48(13) . . . . ?
C00G N00D C00Q N009 0.6(2) . . . . ?
C00H O002 C00G N006 10.4(2) . . . . ?
C00H O002 C00G N00D -169.95(13) . . . . ?
C00H C00P C010 N00A -178.46(13) . . . . ?
C00H C00P C010 C014 -0.7(2) . . . . ?
C00H C00S C00Z C014 0.6(2) . . . . ?
C00I C00F C00T C01G 122.20(16) . . . . ?
C00I C00F C00T C01H 2.7(2) . . . . ?
C00I C00F C00T C01I -117.57(16) . . . . ?
C00I C00F C00V C00M -1.5(2) . . . . ?
C00J O005 C017 C00O 140.64(14) . . . . ?
C00J C00M C00V C00F -1.1(2) . . . . ?
C00K N008 C00R N007 3.3(2) . . . . ?
C00K N008 C00R N00A -175.60(13) . . . . ?
C00K N00B C00W O004 -178.21(13) . . . . ?
C00K N00B C00W N007 1.5(2) . . . . ?
C00K N00C C00M C00J 78.54(18) . . . . ?
C00K N00C C00M C00V -105.20(17) . . . . ?
C00L N006 C00G O002 -179.55(13) . . . . ?
C00L N006 C00G N00D 0.8(2) . . . . ?
C00L N009 C00Q O003 178.79(13) . . . . ?
C00L N009 C00Q N00D -0.4(2) . . . . ?
C00L N00E C00N C00I 94.97(18) . . . . ?
C00L N00E C00N C00J -88.34(18) . . . . ?
C00M N00C C00K N008 11.5(2) . . . . ?
C00M N00C C00K N00B -170.00(13) . . . . ?
C00M C00J C00N N00E -179.48(13) . . . . ?
C00M C00J C00N C00I -2.8(2) . . . . ?
C00N N00E C00L N006 -6.0(2) . . . . ?
C00N N00E C00L N009 173.54(14) . . . . ?
C00N C00J C00M N00C 179.48(13) . . . . ?
C00N C00J C00M C00V 3.2(2) . . . . ?
C00O C013 C01B C01C 0.9(3) . . . . ?
C00O C016 C01F C01C 0.5(3) . . . . ?
C00P C00H C00S C00Z -0.9(2) . . . . ?
C00P C010 C014 C00Z 0.5(2) . . . . ?
C00Q N009 C00L N006 0.2(2) . . . . ?
C00Q N009 C00L N00E -179.32(14) . . . . ?
C00Q N00D C00G O002 179.44(12) . . . . ?
C00Q N00D C00G N006 -0.9(2) . . . . ?
C00R N007 C00W O004 179.08(12) . . . . ?
C00R N007 C00W N00B -0.6(2) . . . . ?
C00R N008 C00K N00B -2.3(2) . . . . ?
C00R N008 C00K N00C 176.08(13) . . . . ?
C00R N00A C00X C00Y 97.83(17) . . . . ?
C00R N00A C010 C00P -81.61(18) . . . . ?
C00R N00A C010 C014 100.67(17) . . . . ?
C00S C00H C00P C010 0.9(2) . . . . ?
C00S C00Z C014 C010 -0.5(2) . . . . ?
C00T C00F C00I C00N -176.83(14) . . . . ?
C00T C00F C00V C00M 177.28(14) . . . . ?
C00U C011 C01A C00Y 0.7(2) . . . . ?
C00U C012 C018 C00Y 0.9(3) . . . . ?
C00V C00F C00I C00N 1.9(2) . . . . ?
C00V C00F C00T C01G -56.47(18) . . . . ?
C00V C00F C00T C01H -175.97(14) . . . . ?
C00V C00F C00T C01I 63.76(19) . . . . ?
C00W N007 C00R N008 -2.0(2) . . . . ?
C00W N007 C00R N00A 176.89(13) . . . . ?
C00W N00B C00K N008 0.1(2) . . . . ?
C00W N00B C00K N00C -178.21(13) . . . . ?
C00X N00A C00R N007 -4.1(2) . . . . ?
C00X N00A C00R N008 174.91(13) . . . . ?
C00X N00A C010 C00P 95.28(17) . . . . ?
C00X N00A C010 C014 -82.44(18) . . . . ?
C00X C00Y C018 C012 -178.91(15) . . . . ?
C00X C00Y C01A C011 178.10(14) . . . . ?
C010 N00A C00R N007 172.62(13) . . . . ?
C010 N00A C00R N008 -8.3(2) . . . . ?
C010 N00A C00X C00Y -79.02(17) . . . . ?
C011 C00U C012 C018 0.1(3) . . . . ?
C012 C00U C011 C01A -0.8(2) . . . . ?
C013 C00O C016 C01F 1.6(2) . . . . ?
C013 C00O C017 O005 26.0(2) . . . . ?
C013 C01B C01C C01F 1.2(3) . . . . ?
C015 O004 C00W N007 -176.77(13) . . . . ?
C015 O004 C00W N00B 2.9(2) . . . . ?
C016 C00O C013 C01B -2.3(2) . . . . ?
C016 C00O C017 O005 -157.79(14) . . . . ?
C017 O005 C00J C00M -99.85(16) . . . . ?
C017 O005 C00J C00N 84.58(17) . . . . ?
C017 C00O C013 C01B 173.95(15) . . . . ?
C017 C00O C016 C01F -174.78(16) . . . . ?
C018 C00Y C01A C011 0.3(2) . . . . ?
C019 N00E C00L N006 -179.49(14) . . . . ?
C019 N00E C00L N009 0.1(2) . . . . ?
C019 N00E C00N C00I -91.17(18) . . . . ?
C019 N00E C00N C00J 85.51(17) . . . . ?
C01A C00Y C018 C012 -1.1(2) . . . . ?
C01B C01C C01F C016 -1.8(3) . . . . ?
C01D N00C C00K N008 -174.98(14) . . . . ?
C01D N00C C00K N00B 3.5(2) . . . . ?
C01D N00C C00M C00J -95.31(17) . . . . ?
C01D N00C C00M C00V 80.95(18) . . . . ?
C01E O003 C00Q N009 -178.66(14) . . . . ?
C01E O003 C00Q N00D 0.6(2) . . . . ?
